data_4334864
loop_
_publ_author_name
'Zhu-Yan Zhang'
'Zhao-Peng Deng'
'Li-Hua Huo'
'Hui Zhao'
'Shan Gao'

_publ_section_title
;
 Well-Designed Strategy To Construct Helical Silver(I) Coordination
 Polymers from Flexible Unsymmetrical Bis(pyridyl) Ligands: Syntheses,
 Structures, and Properties
;
_journal_name_full 'Inorganic Chemistry'
_journal_page_first 5914
_journal_page_last 5923
_journal_paper_doi 10.1021/ic400055t
_journal_volume 52
_journal_year 2013
_chemical_formula_moiety 'C11 H11 Ag N4 O3'
_chemical_formula_sum 'C11 H11 Ag N4 O3'
_chemical_formula_weight 355.11
_chemical_name_systematic
; 
 ? 
;
_space_group_IT_number 14
_symmetry_cell_setting monoclinic
_symmetry_space_group_name_Hall '-P 2yn'
_symmetry_space_group_name_H-M 'P 1 21/n 1'
_atom_sites_solution_hydrogens geom
_atom_sites_solution_primary direct
_atom_sites_solution_secondary difmap
_audit_creation_method SHELXL-97
_cell_angle_alpha 90.00
_cell_angle_beta 102.13(3)
_cell_angle_gamma 90.00
_cell_formula_units_Z 4
_cell_length_a 9.6939(19)
_cell_length_b 9.5621(19)
_cell_length_c 13.715(3)
_cell_measurement_reflns_used 4018
_cell_measurement_temperature 295(2)
_cell_measurement_theta_max 27.43
_cell_measurement_theta_min 3.03
_cell_volume 1242.9(5)
_computing_cell_refinement RAPID-AUTO
_computing_data_collection 'RAPID-AUTO (Rigaku Corporation, 1998)'
_computing_data_reduction 'CrystalStructure (Rigaku/MSC and Rigaku Corporation, 2002)'
_computing_molecular_graphics SHELXL-97
_computing_structure_refinement 'ORTEP-II (Johnson, 1976)'
_computing_structure_solution 'SHELXS-97 (Sheldrick, 1997)'
_diffrn_ambient_temperature 295(2)
_diffrn_detector_area_resol_mean 10.000
_diffrn_measured_fraction_theta_full 0.995
_diffrn_measured_fraction_theta_max 0.995
_diffrn_measurement_device_type 'Rigaku RAXIS-RAPID'
_diffrn_measurement_method \w
_diffrn_radiation_monochromator graphite
_diffrn_radiation_source 'fine-focus sealed tube'
_diffrn_radiation_type MoK\a
_diffrn_radiation_wavelength 0.71073
_diffrn_reflns_av_R_equivalents 0.0720
_diffrn_reflns_av_sigmaI/netI 0.0629
_diffrn_reflns_limit_h_max 12
_diffrn_reflns_limit_h_min -12
_diffrn_reflns_limit_k_max 12
_diffrn_reflns_limit_k_min -12
_diffrn_reflns_limit_l_max 17
_diffrn_reflns_limit_l_min -17
_diffrn_reflns_number 11102
_diffrn_reflns_theta_full 27.44
_diffrn_reflns_theta_max 27.44
_diffrn_reflns_theta_min 3.03
_diffrn_standards_decay_% 0
_diffrn_standards_interval_count 0
_diffrn_standards_interval_time 0
_diffrn_standards_number 0
_exptl_absorpt_coefficient_mu 1.631
_exptl_absorpt_correction_T_max 0.7578
_exptl_absorpt_correction_T_min 0.6403
_exptl_absorpt_correction_type multi-scan
_exptl_absorpt_process_details 'ABSCOR (Higashi, 1995)'
_exptl_crystal_colour colorless
_exptl_crystal_density_diffrn 1.898
_exptl_crystal_description prism
_exptl_crystal_F_000 704
_exptl_crystal_size_max 0.30
_exptl_crystal_size_mid 0.25
_exptl_crystal_size_min 0.18
_refine_diff_density_max 0.594
_refine_diff_density_min -0.847
_refine_diff_density_rms 0.096
_refine_ls_extinction_method none
_refine_ls_goodness_of_fit_ref 1.054
_refine_ls_hydrogen_treatment constr
_refine_ls_matrix_type full
_refine_ls_number_parameters 172
_refine_ls_number_reflns 2827
_refine_ls_number_restraints 0
_refine_ls_restrained_S_all 1.054
_refine_ls_R_factor_all 0.1230
_refine_ls_R_factor_gt 0.0610
_refine_ls_shift/su_max 0.000
_refine_ls_shift/su_mean 0.000
_refine_ls_structure_factor_coef Fsqd
_refine_ls_weighting_details 'calc w=1/[\s^2^(Fo^2^)+(0.0681P)^2^+0.4113P] where P=(Fo^2^+2Fc^2^)/3'
_refine_ls_weighting_scheme calc
_refine_ls_wR_factor_gt 0.1356
_refine_ls_wR_factor_ref 0.1605
_reflns_number_gt 1555
_reflns_number_total 2827
_reflns_threshold_expression >2sigma(I)
_cod_data_source_file ic400055t_si_002_2.cif
_cod_data_source_block complex2
_cod_original_cell_volume 1242.9(4)
_cod_original_sg_symbol_H-M 'P 21/n'
_cod_database_code 4334864

loop_
_symmetry_equiv_pos_as_xyz
'x, y, z'
'-x+1/2, y+1/2, -z+1/2'
'-x, -y, -z'
'x-1/2, -y-1/2, z-1/2'

loop_
_atom_site_label
_atom_site_type_symbol
_atom_site_fract_x
_atom_site_fract_y
_atom_site_fract_z
_atom_site_U_iso_or_equiv
_atom_site_adp_type
_atom_site_occupancy
_atom_site_symmetry_multiplicity
_atom_site_calc_flag
_atom_site_refinement_flags
Ag1 Ag 0.88138(6) 0.59257(6) 0.70112(4) 0.0791(3) Uani 1 1 d .
O1 O 0.8328(6) 0.8380(6) 0.7619(4) 0.0893(15) Uani 1 1 d .
O2 O 0.9796(7) 0.8975(7) 0.6728(5) 0.109(2) Uani 1 1 d .
O3 O 0.8741(6) 1.0547(6) 0.7435(4) 0.0876(15) Uani 1 1 d .
N1 N 0.8452(6) 0.5830(5) 0.5371(4) 0.0605(13) Uani 1 1 d .
N2 N 0.6785(6) 0.4105(5) 0.5319(4) 0.0692(15) Uani 1 1 d .
H2N H 0.7074 0.4046 0.5955 0.083 Uiso 1 1 calc R
N3 N 0.5170(6) -0.0071(5) 0.3386(4) 0.0610(13) Uani 1 1 d .
N4 N 0.8988(7) 0.9294(7) 0.7247(4) 0.0697(16) Uani 1 1 d .
C1 C 0.9209(7) 0.6684(7) 0.4901(5) 0.0669(17) Uani 1 1 d .
H1 H 0.9890 0.7252 0.5288 0.080 Uiso 1 1 calc R
C2 C 0.9024(8) 0.6760(8) 0.3881(6) 0.077(2) Uani 1 1 d .
H2 H 0.9569 0.7359 0.3582 0.093 Uiso 1 1 calc R
C3 C 0.8010(9) 0.5921(8) 0.3316(6) 0.079(2) Uani 1 1 d .
H3 H 0.7846 0.5972 0.2625 0.095 Uiso 1 1 calc R
C4 C 0.7240(8) 0.5015(8) 0.3758(5) 0.0702(18) Uani 1 1 d .
H4 H 0.6565 0.4439 0.3373 0.084 Uiso 1 1 calc R
C5 C 0.7488(7) 0.4968(6) 0.4807(5) 0.0599(16) Uani 1 1 d .
C6 C 0.5580(7) 0.3283(7) 0.4856(5) 0.0701(18) Uani 1 1 d .
H6A H 0.5049 0.3807 0.4295 0.084 Uiso 1 1 calc R
H6B H 0.4976 0.3166 0.5331 0.084 Uiso 1 1 calc R
C7 C 0.5894(7) 0.1859(6) 0.4489(5) 0.0581(15) Uani 1 1 d .
C8 C 0.7089(8) 0.1114(7) 0.4944(5) 0.0712(19) Uani 1 1 d .
H8 H 0.7732 0.1501 0.5475 0.085 Uiso 1 1 calc R
C9 C 0.7310(8) -0.0193(8) 0.4604(5) 0.079(2) Uani 1 1 d .
H9 H 0.8118 -0.0693 0.4885 0.095 Uiso 1 1 calc R
C10 C 0.6317(8) -0.0760(7) 0.3836(5) 0.0723(19) Uani 1 1 d .
H10 H 0.6457 -0.1663 0.3625 0.087 Uiso 1 1 calc R
C11 C 0.4977(7) 0.1219(7) 0.3721(5) 0.0641(17) Uani 1 1 d .
H11 H 0.4173 0.1708 0.3414 0.077 Uiso 1 1 calc R

loop_
_atom_site_aniso_label
_atom_site_aniso_U_11
_atom_site_aniso_U_22
_atom_site_aniso_U_33
_atom_site_aniso_U_23
_atom_site_aniso_U_13
_atom_site_aniso_U_12
Ag1 0.0994(5) 0.0688(4) 0.0587(4) 0.0022(2) -0.0065(3) 0.0004(3)
O1 0.107(4) 0.069(3) 0.090(4) -0.011(3) 0.015(3) -0.007(3)
O2 0.092(4) 0.154(6) 0.084(4) -0.037(4) 0.025(3) 0.000(4)
O3 0.094(4) 0.072(4) 0.091(4) -0.007(3) 0.005(3) 0.006(3)
N1 0.066(3) 0.049(3) 0.064(3) -0.007(2) 0.008(3) 0.013(3)
N2 0.086(4) 0.061(3) 0.056(3) -0.009(3) 0.005(3) -0.006(3)
N3 0.070(3) 0.055(3) 0.057(3) 0.000(2) 0.012(3) 0.003(3)
N4 0.069(4) 0.071(4) 0.060(4) -0.007(3) -0.009(3) 0.000(3)
C1 0.068(4) 0.059(4) 0.072(5) -0.004(3) 0.011(3) 0.003(4)
C2 0.078(5) 0.079(5) 0.078(5) 0.005(4) 0.025(4) 0.017(4)
C3 0.082(5) 0.099(6) 0.060(4) -0.001(4) 0.022(4) 0.024(5)
C4 0.077(5) 0.071(5) 0.057(4) -0.011(3) 0.002(3) 0.017(4)
C5 0.062(4) 0.052(4) 0.064(4) -0.007(3) 0.009(3) 0.012(3)
C6 0.073(4) 0.065(4) 0.072(4) -0.009(3) 0.015(3) 0.000(4)
C7 0.067(4) 0.056(4) 0.053(4) -0.003(3) 0.016(3) 0.000(3)
C8 0.087(5) 0.063(4) 0.055(4) -0.007(3) -0.004(3) 0.005(4)
C9 0.082(5) 0.070(5) 0.074(5) 0.004(4) -0.008(4) 0.020(4)
C10 0.093(5) 0.054(4) 0.068(4) 0.002(3) 0.012(4) 0.009(4)
C11 0.061(4) 0.066(4) 0.063(4) -0.002(3) 0.008(3) 0.010(3)

loop_
_atom_type_symbol
_atom_type_description
_atom_type_scat_dispersion_real
_atom_type_scat_dispersion_imag
_atom_type_scat_source
C C 0.0033 0.0016 'International Tables Vol C Tables 4.2.6.8 and 6.1.1.4'
H H 0.0000 0.0000 'International Tables Vol C Tables 4.2.6.8 and 6.1.1.4'
N N 0.0061 0.0033 'International Tables Vol C Tables 4.2.6.8 and 6.1.1.4'
O O 0.0106 0.0060 'International Tables Vol C Tables 4.2.6.8 and 6.1.1.4'
Ag Ag -0.8971 1.1015 'International Tables Vol C Tables 4.2.6.8 and 6.1.1.4'

loop_
_geom_angle_atom_site_label_1
_geom_angle_atom_site_label_2
_geom_angle_atom_site_label_3
_geom_angle
_geom_angle_site_symmetry_1
_geom_angle_site_symmetry_3
N1 Ag1 N3 142.36(18) . 4_666
N1 Ag1 O1 111.65(17) . .
N3 Ag1 O1 100.20(18) 4_666 .
N4 O1 Ag1 111.1(5) . .
C1 N1 C5 118.2(6) . .
C1 N1 Ag1 118.4(4) . .
C5 N1 Ag1 123.3(4) . .
C5 N2 C6 123.5(6) . .
C5 N2 H2N 118.2 . .
C6 N2 H2N 118.2 . .
C10 N3 C11 117.4(6) . .
C10 N3 Ag1 120.1(4) . 4_565
C11 N3 Ag1 122.0(4) . 4_565
O2 N4 O1 121.1(7) . .
O2 N4 O3 122.5(7) . .
O1 N4 O3 116.4(7) . .
N1 C1 C2 123.4(7) . .
N1 C1 H1 118.3 . .
C2 C1 H1 118.3 . .
C3 C2 C1 117.9(7) . .
C3 C2 H2 121.1 . .
C1 C2 H2 121.1 . .
C4 C3 C2 120.9(7) . .
C4 C3 H3 119.5 . .
C2 C3 H3 119.6 . .
C3 C4 C5 118.7(7) . .
C3 C4 H4 120.6 . .
C5 C4 H4 120.6 . .
N2 C5 N1 115.7(6) . .
N2 C5 C4 123.5(6) . .
N1 C5 C4 120.8(6) . .
N2 C6 C7 116.0(6) . .
N2 C6 H6A 108.3 . .
C7 C6 H6A 108.3 . .
N2 C6 H6B 108.3 . .
C7 C6 H6B 108.3 . .
H6A C6 H6B 107.4 . .
C11 C7 C8 117.4(6) . .
C11 C7 C6 121.1(6) . .
C8 C7 C6 121.5(6) . .
C9 C8 C7 119.4(6) . .
C9 C8 H8 120.3 . .
C7 C8 H8 120.3 . .
C8 C9 C10 119.1(7) . .
C8 C9 H9 120.5 . .
C10 C9 H9 120.5 . .
N3 C10 C9 122.8(6) . .
N3 C10 H10 118.6 . .
C9 C10 H10 118.6 . .
N3 C11 C7 123.9(6) . .
N3 C11 H11 118.0 . .
C7 C11 H11 118.0 . .

loop_
_geom_bond_atom_site_label_1
_geom_bond_atom_site_label_2
_geom_bond_distance
_geom_bond_site_symmetry_2
Ag1 N1 2.205(5) .
Ag1 N3 2.216(5) 4_666
Ag1 O1 2.567(5) .
O1 N4 1.254(8) .
O2 N4 1.202(8) .
O3 N4 1.259(7) .
N1 C1 1.349(8) .
N1 C5 1.359(8) .
N2 C5 1.357(8) .
N2 C6 1.441(8) .
N2 H2N 0.8600 .
N3 C10 1.328(8) .
N3 C11 1.343(8) .
N3 Ag1 2.216(5) 4_565
C1 C2 1.375(9) .
C1 H1 0.9300 .
C2 C3 1.374(10) .
C2 H2 0.9300 .
C3 C4 1.366(10) .
C3 H3 0.9300 .
C4 C5 1.408(9) .
C4 H4 0.9300 .
C6 C7 1.504(9) .
C6 H6A 0.9700 .
C6 H6B 0.9700 .
C7 C11 1.372(9) .
C7 C8 1.391(9) .
C8 C9 1.366(9) .
C8 H8 0.9300 .
C9 C10 1.380(9) .
C9 H9 0.9300 .
C10 H10 0.9300 .
C11 H11 0.9300 .

loop_
_geom_hbond_atom_site_label_D
_geom_hbond_atom_site_label_H
_geom_hbond_atom_site_label_A
_geom_hbond_distance_DH
_geom_hbond_distance_HA
_geom_hbond_distance_DA
_geom_hbond_angle_DHA
_geom_hbond_site_symmetry_A
N2 H2N O1 0.86 2.17 2.935(8) 148.4 2_646

loop_
_geom_torsion_atom_site_label_1
_geom_torsion_atom_site_label_2
_geom_torsion_atom_site_label_3
_geom_torsion_atom_site_label_4
_geom_torsion
_geom_torsion_site_symmetry_1
N1 Ag1 O1 N4 -51.9(5) .
N3 Ag1 O1 N4 107.6(4) 4_666
N3 Ag1 N1 C1 -86.6(5) 4_666
O1 Ag1 N1 C1 59.2(5) .
N3 Ag1 N1 C5 94.5(5) 4_666
O1 Ag1 N1 C5 -119.8(4) .
Ag1 O1 N4 O2 -4.3(8) .
Ag1 O1 N4 O3 174.7(4) .
C5 N1 C1 C2 2.1(9) .
Ag1 N1 C1 C2 -176.9(5) .
N1 C1 C2 C3 0.3(10) .
C1 C2 C3 C4 -1.8(10) .
C2 C3 C4 C5 1.0(10) .
C6 N2 C5 N1 169.9(5) .
C6 N2 C5 C4 -8.8(9) .
C1 N1 C5 N2 178.3(5) .
Ag1 N1 C5 N2 -2.8(7) .
C1 N1 C5 C4 -3.0(8) .
Ag1 N1 C5 C4 176.0(4) .
C3 C4 C5 N2 -179.9(6) .
C3 C4 C5 N1 1.5(9) .
C5 N2 C6 C7 88.1(8) .
N2 C6 C7 C11 -153.8(6) .
N2 C6 C7 C8 29.2(9) .
C11 C7 C8 C9 1.0(10) .
C6 C7 C8 C9 178.1(6) .
C7 C8 C9 C10 -2.0(11) .
C11 N3 C10 C9 -1.5(10) .
Ag1 N3 C10 C9 170.2(6) 4_565
C8 C9 C10 N3 2.4(12) .
C10 N3 C11 C7 0.4(10) .
Ag1 N3 C11 C7 -171.2(5) 4_565
C8 C7 C11 N3 -0.2(10) .
C6 C7 C11 N3 -177.3(6) .
